data_1540645
loop_
_publ_author_name
'Loukopoulos, Edward'
'Griffiths, Kieran'
'Akien, Geoffrey'
'Kourkoumelis, Nikolaos'
'Abdul-Sada, Alaa'
'Kostakis, George'

_publ_section_title
;
 Dinuclear Lanthanide (III) Coordination Polymers in a Domino Reaction
;
_journal_issue 4
_journal_name_full Inorganics
_journal_page_first 448
_journal_paper_doi 10.3390/inorganics3040448
_journal_volume 3
_journal_year 2015
_chemical_formula_moiety 'C30 H32 N6 O8 Y, Cl, C2 H3 N'
_chemical_formula_sum 'C32 H35 Cl N7 O8 Y'
_chemical_formula_weight 770.03
_chemical_name_systematic
;
 ?
;
_space_group_crystal_system monoclinic
_space_group_IT_number 14
_space_group_name_Hall '-P 2ybc'
_space_group_name_H-M_alt 'P 1 21/c 1'
_symmetry_space_group_name_Hall '-P 2ybc'
_symmetry_space_group_name_H-M 'P 1 21/c 1'
_atom_sites_solution_hydrogens mixed
_audit_creation_date 2015-10-10
_audit_creation_method
;
Olex2 1.2
(compiled 2015.09.30 svn.r3233 for OlexSys, GUI svn.r5103)
;
_cell_angle_alpha 90
_cell_angle_beta 100.085(6)
_cell_angle_gamma 90
_cell_formula_units_Z 4
_cell_length_a 12.2901(9)
_cell_length_b 15.4666(11)
_cell_length_c 18.7780(13)
_cell_measurement_temperature 100
_cell_volume 3514.3(4)
_computing_molecular_graphics 'Olex2 (Dolomanov et al., 2009)'
_computing_publication_material 'Olex2 (Dolomanov et al., 2009)'
_computing_structure_refinement 'ShelXL (Sheldrick, 2015)'
_computing_structure_solution 'ShelXT (Sheldrick, 2015)'
_diffrn_ambient_temperature 100
_diffrn_measured_fraction_theta_full 0.995
_diffrn_measured_fraction_theta_max 0.978
_diffrn_radiation_type MoK\a
_diffrn_radiation_wavelength 0.71075
_diffrn_reflns_av_R_equivalents 0.0670
_diffrn_reflns_av_unetI/netI 0.0805
_diffrn_reflns_laue_measured_fraction_full 0.995
_diffrn_reflns_laue_measured_fraction_max 0.978
_diffrn_reflns_limit_h_max 15
_diffrn_reflns_limit_h_min -15
_diffrn_reflns_limit_k_max 18
_diffrn_reflns_limit_k_min -20
_diffrn_reflns_limit_l_max 24
_diffrn_reflns_limit_l_min -21
_diffrn_reflns_number 22907
_diffrn_reflns_point_group_measured_fraction_full 0.995
_diffrn_reflns_point_group_measured_fraction_max 0.978
_diffrn_reflns_theta_full 25.242
_diffrn_reflns_theta_max 27.540
_diffrn_reflns_theta_min 2.265
_exptl_absorpt_coefficient_mu 1.794
_exptl_crystal_colour colourless
_exptl_crystal_colour_primary colourless
_exptl_crystal_density_diffrn 1.455
_exptl_crystal_description block
_exptl_crystal_F_000 1584
_exptl_crystal_size_max 0.09
_exptl_crystal_size_mid 0.09
_exptl_crystal_size_min 0.03
_refine_diff_density_max 0.897
_refine_diff_density_min -0.886
_refine_diff_density_rms 0.096
_refine_ls_extinction_method none
_refine_ls_goodness_of_fit_ref 1.007
_refine_ls_hydrogen_treatment mixed
_refine_ls_matrix_type full
_refine_ls_number_parameters 453
_refine_ls_number_reflns 7924
_refine_ls_number_restraints 6
_refine_ls_restrained_S_all 1.008
_refine_ls_R_factor_all 0.0905
_refine_ls_R_factor_gt 0.0524
_refine_ls_shift/su_max 0.001
_refine_ls_shift/su_mean 0.000
_refine_ls_structure_factor_coef Fsqd
_refine_ls_weighting_details 'w=1/[\s^2^(Fo^2^)+(0.0690P)^2^+0.7250P] where P=(Fo^2^+2Fc^2^)/3'
_refine_ls_weighting_scheme calc
_refine_ls_wR_factor_gt 0.1169
_refine_ls_wR_factor_ref 0.1338
_reflns_Friedel_coverage 0.000
_reflns_number_gt 5547
_reflns_number_total 7924
_reflns_threshold_expression 'I > 2\s(I)'
_cod_data_source_file cifs.cif
_cod_data_source_block 2015ncs0277
_cod_database_code 1540645
_shelxl_version_number 2014-1
_shelx_space_group_comment
;
The symmetry employed for this shelxl refinement is uniquely defined
by the following loop, which should always be used as a source of
symmetry information in preference to the above space-group names.
They are only intended as comments.
;
_shelx_estimated_absorpt_t_max 0.948
_shelx_estimated_absorpt_t_min 0.855
_olex2_refinement_description
;
1. Fixed Uiso
 At 1.2 times of:
  All C(H) groups, All N(H) groups
 At 1.5 times of:
  All C(H,H,H) groups, All O(H) groups
2. Restrained distances
 O7-H7
 0.85 with sigma of 0.01
 O8-H8
 0.85 with sigma of 0.01
 C29-H7
 1.909553 with sigma of 0.02
 Y1-H7
 2.896379 with sigma of 0.02
 C30-H8
 1.899201 with sigma of 0.02
 Y1-H8
 2.903724 with sigma of 0.02
3.a Aromatic/amide H refined with riding coordinates:
 N2(H2), N5(H5), C7(H7A), C2(H2A), C1(H1), C21(H21), C18(H18), C11(H11),
 C23(H23), C15(H15), C10(H10), C25(H25), C16(H16), C9(H9), C24(H24), C5(H5A),
 C19(H19), C4(H4)
3.b Idealised Me refined as rotating group:
 C28(H28A,H28B,H28C), C14(H14A,H14B,H14C), C29(H29A,H29B,H29C), C30(H30A,H30B,
 H30C), C32(H32A,H32B,H32C)
;
_olex2_submission_special_instructions 'No special instructions were received'

loop_
_space_group_symop_operation_xyz
'x, y, z'
'-x, y+1/2, -z+1/2'
'-x, -y, -z'
'x, -y-1/2, z-1/2'

loop_
_atom_site_label
_atom_site_type_symbol
_atom_site_fract_x
_atom_site_fract_y
_atom_site_fract_z
_atom_site_U_iso_or_equiv
_atom_site_adp_type
_atom_site_occupancy
_atom_site_site_symmetry_order
_atom_site_calc_flag
_atom_site_refinement_flags_posn
Y1 Y 0.30340(2) 0.59085(2) 0.73255(2) 0.01841(11) Uani 1 1 d D
Cl1 Cl 0.45927(7) 0.89391(6) 0.93593(5) 0.0249(2) Uani 1 1 d .
O1 O 0.31262(18) 0.57877(15) 0.86078(12) 0.0214(5) Uani 1 1 d .
O5 O 0.47844(18) 0.61948(16) 0.77707(12) 0.0240(5) Uani 1 1 d .
O4 O 0.21460(18) 0.50915(15) 0.62994(12) 0.0214(5) Uani 1 1 d .
O7 O 0.35735(19) 0.44666(15) 0.76019(12) 0.0245(6) Uani 1 1 d D
H7 H 0.399(3) 0.4369(13) 0.8011(9) 0.037 Uiso 1 1 d DR
O2 O 0.22718(19) 0.69255(15) 0.65718(12) 0.0252(6) Uani 1 1 d .
O6 O 0.63719(19) 0.67217(17) 0.88100(13) 0.0280(6) Uani 1 1 d .
O8 O 0.12027(18) 0.55948(17) 0.74787(12) 0.0262(6) Uani 1 1 d D
H8 H 0.0721(12) 0.557(2) 0.7087(7) 0.039 Uiso 1 1 d DR
O3 O 0.1375(2) 0.74404(17) 0.52657(12) 0.0298(6) Uani 1 1 d .
N1 N 0.3011(2) 0.73126(18) 0.79922(14) 0.0185(6) Uani 1 1 d .
N2 N 0.3456(2) 0.72201(18) 0.87280(14) 0.0199(6) Uani 1 1 d .
H2 H 0.3696 0.7667 0.9001 0.024 Uiso 1 1 calc R
N5 N 0.3467(2) 0.55326(19) 0.56821(14) 0.0211(6) Uani 1 1 d .
H5 H 0.3698 0.5596 0.5267 0.025 Uiso 1 1 calc R
N3 N 0.4951(3) 0.5922(2) 1.12012(16) 0.0289(7) Uani 1 1 d .
N4 N 0.4118(2) 0.57786(17) 0.63328(14) 0.0194(6) Uani 1 1 d .
N6 N 0.0374(2) 0.4508(2) 0.37300(16) 0.0276(7) Uani 1 1 d .
C27 C 0.5752(3) 0.6311(2) 0.75957(19) 0.0210(7) Uani 1 1 d .
C7 C 0.2852(3) 0.8106(2) 0.77775(18) 0.0207(7) Uani 1 1 d .
H7A H 0.3062 0.8551 0.8123 0.025 Uiso 1 1 calc R
C2 C 0.3826(3) 0.5499(2) 1.00859(18) 0.0229(8) Uani 1 1 d .
H2A H 0.3384 0.5067 0.9816 0.027 Uiso 1 1 calc R
C17 C 0.1774(3) 0.4951(2) 0.50101(17) 0.0198(7) Uani 1 1 d .
C12 C 0.1604(3) 0.8073(2) 0.57878(18) 0.0229(8) Uani 1 1 d .
C13 C 0.2107(3) 0.7746(2) 0.64869(18) 0.0209(7) Uani 1 1 d .
C3 C 0.3980(3) 0.6285(2) 0.97723(18) 0.0214(7) Uani 1 1 d .
C8 C 0.2378(3) 0.8361(2) 0.70483(18) 0.0216(7) Uani 1 1 d .
C22 C 0.5981(3) 0.6189(2) 0.68923(18) 0.0203(7) Uani 1 1 d .
C20 C 0.2479(3) 0.5197(2) 0.57136(18) 0.0192(7) Uani 1 1 d .
C1 C 0.4317(3) 0.5340(2) 1.07962(19) 0.0243(8) Uani 1 1 d .
H1 H 0.4198 0.4795 1.1004 0.029 Uiso 1 1 calc R
C21 C 0.5142(3) 0.5917(2) 0.62910(19) 0.0207(7) Uani 1 1 d .
H21 H 0.5361 0.5834 0.5835 0.025 Uiso 1 1 calc R
C6 C 0.3497(3) 0.6420(2) 0.89907(18) 0.0198(7) Uani 1 1 d .
C18 C 0.1032(3) 0.4271(2) 0.49954(19) 0.0229(8) Uani 1 1 d .
H18 H 0.0992 0.3947 0.5420 0.027 Uiso 1 1 calc R
C26 C 0.6658(3) 0.6589(2) 0.81419(19) 0.0239(8) Uani 1 1 d .
C11 C 0.1403(3) 0.8939(2) 0.56717(19) 0.0261(8) Uani 1 1 d .
H11 H 0.1067 0.9138 0.5206 0.031 Uiso 1 1 calc R
C23 C 0.7052(3) 0.6322(2) 0.6740(2) 0.0247(8) Uani 1 1 d .
H23 H 0.7190 0.6232 0.6264 0.030 Uiso 1 1 calc R
C15 C 0.1100(3) 0.5157(3) 0.37533(19) 0.0272(8) Uani 1 1 d .
H15 H 0.1127 0.5466 0.3320 0.033 Uiso 1 1 calc R
C10 C 0.1698(3) 0.9537(2) 0.62459(19) 0.0277(8) Uani 1 1 d .
H10 H 0.1557 1.0137 0.6167 0.033 Uiso 1 1 calc R
C25 C 0.7695(3) 0.6720(2) 0.79783(19) 0.0251(8) Uani 1 1 d .
H25 H 0.8279 0.6907 0.8346 0.030 Uiso 1 1 calc R
C16 C 0.1814(3) 0.5400(2) 0.43747(18) 0.0251(8) Uani 1 1 d .
H16 H 0.2319 0.5864 0.4367 0.030 Uiso 1 1 calc R
C9 C 0.2182(3) 0.9247(2) 0.69115(19) 0.0257(8) Uani 1 1 d .
H9 H 0.2393 0.9652 0.7291 0.031 Uiso 1 1 calc R
C24 C 0.7900(3) 0.6581(2) 0.7278(2) 0.0264(8) Uani 1 1 d .
H24 H 0.8621 0.6665 0.7173 0.032 Uiso 1 1 calc R
C28 C 0.7211(3) 0.7054(3) 0.9368(2) 0.0384(10) Uani 1 1 d .
H28A H 0.7458 0.7619 0.9221 0.058 Uiso 1 1 calc GR
H28B H 0.7839 0.6654 0.9449 0.058 Uiso 1 1 calc GR
H28C H 0.6912 0.7118 0.9816 0.058 Uiso 1 1 calc GR
C14 C 0.0870(3) 0.7718(3) 0.45628(19) 0.0326(9) Uani 1 1 d .
H14A H 0.0734 0.7217 0.4240 0.049 Uiso 1 1 calc GR
H14B H 0.1361 0.8125 0.4374 0.049 Uiso 1 1 calc GR
H14C H 0.0167 0.8004 0.4590 0.049 Uiso 1 1 calc GR
C5 C 0.5081(4) 0.6689(3) 1.0898(2) 0.0403(11) Uani 1 1 d .
H5A H 0.5516 0.7111 1.1185 0.048 Uiso 1 1 calc R
C19 C 0.0349(3) 0.4075(2) 0.43445(19) 0.0265(8) Uani 1 1 d .
H19 H -0.0160 0.3611 0.4335 0.032 Uiso 1 1 calc R
C4 C 0.4625(3) 0.6909(3) 1.0192(2) 0.0358(10) Uani 1 1 d .
H4 H 0.4745 0.7463 1.0001 0.043 Uiso 1 1 calc R
C29 C 0.3719(4) 0.3768(3) 0.7132(2) 0.0452(12) Uani 1 1 d D
H29A H 0.4219 0.3946 0.6806 0.068 Uiso 1 1 calc GR
H29B H 0.3002 0.3607 0.6846 0.068 Uiso 1 1 calc GR
H29C H 0.4035 0.3271 0.7419 0.068 Uiso 1 1 calc GR
C30 C 0.0615(3) 0.5862(3) 0.80329(19) 0.0320(9) Uani 1 1 d D
H30A H -0.0109 0.5579 0.7961 0.048 Uiso 1 1 calc GR
H30B H 0.0515 0.6491 0.8011 0.048 Uiso 1 1 calc GR
H30C H 0.1037 0.5701 0.8507 0.048 Uiso 1 1 calc GR
N7 N -0.0298(4) 0.6747(3) 0.2937(3) 0.095(2) Uani 1 1 d .
C31 C -0.0715(4) 0.6567(3) 0.2363(3) 0.0566(14) Uani 1 1 d .
C32 C -0.1273(5) 0.6345(4) 0.1643(3) 0.0623(14) Uani 1 1 d .
H32A H -0.0726 0.6181 0.1346 0.094 Uiso 1 1 calc GR
H32B H -0.1696 0.6845 0.1426 0.094 Uiso 1 1 calc GR
H32C H -0.1777 0.5860 0.1670 0.094 Uiso 1 1 calc GR

loop_
_atom_site_aniso_label
_atom_site_aniso_U_11
_atom_site_aniso_U_22
_atom_site_aniso_U_33
_atom_site_aniso_U_23
_atom_site_aniso_U_13
_atom_site_aniso_U_12
Y1 0.02039(16) 0.01899(19) 0.01249(17) -0.00168(14) -0.00644(11) 0.00006(13)
Cl1 0.0334(4) 0.0224(5) 0.0168(4) -0.0014(3) -0.0019(3) -0.0040(3)
O1 0.0242(12) 0.0220(14) 0.0146(12) -0.0019(10) -0.0058(9) -0.0026(9)
O5 0.0223(12) 0.0298(14) 0.0174(12) -0.0043(11) -0.0037(10) -0.0007(10)
O4 0.0219(11) 0.0244(14) 0.0145(12) -0.0019(10) -0.0064(9) -0.0003(9)
O7 0.0322(13) 0.0202(13) 0.0155(12) -0.0026(11) -0.0113(10) 0.0018(10)
O2 0.0343(14) 0.0205(14) 0.0158(12) -0.0015(10) -0.0097(10) 0.0026(10)
O6 0.0257(13) 0.0353(16) 0.0189(13) -0.0082(11) -0.0075(10) -0.0065(11)
O8 0.0229(12) 0.0384(16) 0.0138(12) -0.0056(11) -0.0066(10) -0.0002(11)
O3 0.0412(15) 0.0292(15) 0.0137(12) 0.0017(11) -0.0100(10) 0.0017(11)
N1 0.0190(13) 0.0237(16) 0.0095(13) -0.0013(12) -0.0071(10) 0.0015(11)
N2 0.0247(14) 0.0210(16) 0.0111(14) -0.0016(12) -0.0049(11) 0.0003(11)
N5 0.0233(14) 0.0265(17) 0.0106(14) -0.0025(12) -0.0054(11) -0.0010(12)
N3 0.0384(17) 0.0263(18) 0.0171(16) -0.0012(14) -0.0093(13) 0.0019(14)
N4 0.0227(14) 0.0189(16) 0.0124(14) -0.0009(12) -0.0088(11) 0.0002(11)
N6 0.0219(15) 0.040(2) 0.0185(16) -0.0090(15) -0.0044(12) 0.0053(13)
C27 0.0220(17) 0.0124(18) 0.0245(19) 0.0013(15) -0.0069(14) -0.0006(13)
C7 0.0236(17) 0.0188(19) 0.0172(17) -0.0051(15) -0.0037(13) -0.0006(13)
C2 0.0229(17) 0.025(2) 0.0181(18) -0.0023(16) -0.0037(14) -0.0021(14)
C17 0.0199(15) 0.0240(19) 0.0127(17) -0.0036(14) -0.0051(13) 0.0036(13)
C12 0.0257(17) 0.024(2) 0.0174(18) -0.0019(15) -0.0018(14) 0.0000(14)
C13 0.0200(16) 0.024(2) 0.0165(17) 0.0021(15) -0.0027(13) 0.0022(13)
C3 0.0211(16) 0.027(2) 0.0129(17) -0.0003(15) -0.0048(13) 0.0011(14)
C8 0.0237(17) 0.025(2) 0.0148(17) 0.0002(15) -0.0012(13) -0.0005(14)
C22 0.0241(17) 0.0158(17) 0.0174(18) 0.0008(14) -0.0067(14) 0.0020(13)
C20 0.0217(16) 0.0172(18) 0.0150(17) -0.0005(14) -0.0072(13) 0.0029(13)
C1 0.0292(18) 0.024(2) 0.0177(18) 0.0007(15) -0.0014(14) 0.0018(15)
C21 0.0259(17) 0.0171(18) 0.0166(17) 0.0018(15) -0.0025(13) 0.0028(14)
C6 0.0181(15) 0.024(2) 0.0153(17) -0.0017(15) -0.0032(13) -0.0005(13)
C18 0.0246(17) 0.024(2) 0.0173(18) -0.0016(15) -0.0040(14) 0.0026(13)
C26 0.0266(18) 0.0200(19) 0.0199(19) -0.0023(15) -0.0101(14) 0.0006(14)
C11 0.0301(18) 0.028(2) 0.0175(18) 0.0073(16) -0.0042(14) 0.0017(15)
C23 0.0271(18) 0.025(2) 0.0203(19) 0.0014(16) -0.0006(14) 0.0033(15)
C15 0.0242(17) 0.040(2) 0.0146(18) 0.0017(16) -0.0036(14) 0.0029(16)
C10 0.040(2) 0.017(2) 0.024(2) 0.0017(16) 0.0010(16) 0.0047(15)
C25 0.0238(17) 0.023(2) 0.0224(19) -0.0010(16) -0.0122(14) -0.0027(14)
C16 0.0191(16) 0.032(2) 0.0211(19) -0.0010(16) -0.0060(14) 0.0010(14)
C9 0.0330(19) 0.024(2) 0.0187(19) -0.0026(15) -0.0001(15) -0.0009(15)
C24 0.0154(16) 0.029(2) 0.032(2) -0.0011(17) -0.0025(14) -0.0033(13)
C28 0.038(2) 0.049(3) 0.023(2) -0.0065(19) -0.0090(17) -0.0141(19)
C14 0.040(2) 0.040(2) 0.0139(18) 0.0015(17) -0.0062(15) 0.0046(17)
C5 0.062(3) 0.027(2) 0.021(2) -0.0026(18) -0.0217(19) -0.0040(19)
C19 0.0247(17) 0.028(2) 0.023(2) -0.0088(17) -0.0044(14) 0.0004(15)
C4 0.055(3) 0.023(2) 0.021(2) 0.0039(17) -0.0161(18) -0.0047(18)
C29 0.077(3) 0.027(2) 0.024(2) -0.0045(19) -0.012(2) 0.014(2)
C30 0.0256(18) 0.050(3) 0.0179(19) -0.0096(18) -0.0042(15) 0.0021(17)
N7 0.100(4) 0.062(3) 0.097(4) -0.028(3) -0.052(3) 0.038(3)
C31 0.057(3) 0.041(3) 0.066(4) -0.005(3) -0.006(3) 0.016(2)
C32 0.084(4) 0.051(3) 0.052(3) -0.006(3) 0.015(3) 0.007(3)

loop_
_atom_type_symbol
_atom_type_description
_atom_type_scat_dispersion_real
_atom_type_scat_dispersion_imag
_atom_type_scat_source
C C 0.0033 0.0016 'International Tables Vol C Tables 4.2.6.8 and 6.1.1.4'
H H 0.0000 0.0000 'International Tables Vol C Tables 4.2.6.8 and 6.1.1.4'
Cl Cl 0.1484 0.1585 'International Tables Vol C Tables 4.2.6.8 and 6.1.1.4'
N N 0.0061 0.0033 'International Tables Vol C Tables 4.2.6.8 and 6.1.1.4'
O O 0.0106 0.0060 'International Tables Vol C Tables 4.2.6.8 and 6.1.1.4'
Y Y -2.7962 3.5667 'International Tables Vol C Tables 4.2.6.8 and 6.1.1.4'

loop_
_geom_angle_atom_site_label_1
_geom_angle_atom_site_label_2
_geom_angle_atom_site_label_3
_geom_angle
O1 Y1 O4 134.41(8)
O1 Y1 N1 64.47(8)
O1 Y1 N4 144.16(8)
O5 Y1 O1 76.36(8)
O5 Y1 O4 133.16(8)
O5 Y1 O7 83.61(9)
O5 Y1 O8 151.28(8)
O5 Y1 N1 74.54(8)
O5 Y1 N4 71.68(9)
O4 Y1 N1 144.35(8)
O4 Y1 N4 65.35(8)
O7 Y1 O1 75.12(8)
O7 Y1 O4 75.51(8)
O7 Y1 O8 90.92(9)
O7 Y1 N1 137.38(8)
O7 Y1 N4 85.50(9)
O2 Y1 O1 129.66(8)
O2 Y1 O5 111.99(9)
O2 Y1 O4 77.22(8)
O2 Y1 O7 152.22(8)
O2 Y1 O8 85.32(9)
O2 Y1 N1 70.32(8)
O2 Y1 N4 78.46(9)
O8 Y1 O1 74.99(8)
O8 Y1 O4 71.43(8)
O8 Y1 N1 91.29(9)
O8 Y1 N4 136.14(8)
N4 Y1 N1 119.96(9)
C6 O1 Y1 117.7(2)
C27 O5 Y1 143.5(2)
C20 O4 Y1 117.7(2)
Y1 O7 H7 117.7(13)
C29 O7 Y1 129.9(2)
C29 O7 H7 107.6(13)
C13 O2 Y1 144.9(2)
C26 O6 C28 117.0(3)
Y1 O8 H8 115.6(14)
C30 O8 Y1 129.9(2)
C30 O8 H8 106.2(14)
C12 O3 C14 116.5(3)
N2 N1 Y1 111.53(19)
C7 N1 Y1 132.7(2)
C7 N1 N2 114.5(3)
N1 N2 H2 121.8
C6 N2 N1 116.3(3)
C6 N2 H2 121.8
N4 N5 H5 121.4
C20 N5 H5 121.4
C20 N5 N4 117.2(3)
C1 N3 C5 117.1(3)
N5 N4 Y1 112.33(19)
C21 N4 Y1 133.5(2)
C21 N4 N5 114.1(3)
C15 N6 C19 117.5(3)
O5 C27 C22 124.0(3)
O5 C27 C26 119.2(3)
C22 C27 C26 116.7(3)
N1 C7 H7A 117.7
N1 C7 C8 124.5(3)
C8 C7 H7A 117.7
C3 C2 H2A 120.0
C3 C2 C1 119.9(3)
C1 C2 H2A 120.0
C18 C17 C20 119.1(3)
C18 C17 C16 118.9(3)
C16 C17 C20 121.9(3)
O3 C12 C13 113.6(3)
C11 C12 O3 124.8(3)
C11 C12 C13 121.5(3)
O2 C13 C12 119.3(3)
O2 C13 C8 123.9(3)
C8 C13 C12 116.8(3)
C2 C3 C6 118.8(3)
C2 C3 C4 118.3(3)
C4 C3 C6 122.9(3)
C13 C8 C7 121.7(3)
C9 C8 C7 117.8(3)
C9 C8 C13 120.5(3)
C27 C22 C21 122.4(3)
C23 C22 C27 121.1(3)
C23 C22 C21 116.5(3)
O4 C20 N5 122.1(3)
O4 C20 C17 121.0(3)
N5 C20 C17 116.8(3)
N3 C1 C2 122.7(3)
N3 C1 H1 118.7
C2 C1 H1 118.7
N4 C21 C22 124.6(3)
N4 C21 H21 117.7
C22 C21 H21 117.7
O1 C6 N2 121.9(3)
O1 C6 C3 119.7(3)
N2 C6 C3 118.4(3)
C17 C18 H18 120.8
C17 C18 C19 118.4(3)
C19 C18 H18 120.8
O6 C26 C27 113.9(3)
O6 C26 C25 125.1(3)
C25 C26 C27 121.0(3)
C12 C11 H11 120.0
C12 C11 C10 120.1(3)
C10 C11 H11 120.0
C22 C23 H23 119.8
C24 C23 C22 120.5(3)
C24 C23 H23 119.8
N6 C15 H15 118.2
N6 C15 C16 123.5(3)
C16 C15 H15 118.2
C11 C10 H10 120.2
C9 C10 C11 119.6(3)
C9 C10 H10 120.2
C26 C25 H25 119.5
C26 C25 C24 120.9(3)
C24 C25 H25 119.5
C17 C16 H16 120.8
C15 C16 C17 118.4(3)
C15 C16 H16 120.8
C8 C9 H9 119.3
C10 C9 C8 121.4(3)
C10 C9 H9 119.3
C23 C24 C25 119.7(3)
C23 C24 H24 120.1
C25 C24 H24 120.1
O6 C28 H28A 109.5
O6 C28 H28B 109.5
O6 C28 H28C 109.5
H28A C28 H28B 109.5
H28A C28 H28C 109.5
H28B C28 H28C 109.5
O3 C14 H14A 109.5
O3 C14 H14B 109.5
O3 C14 H14C 109.5
H14A C14 H14B 109.5
H14A C14 H14C 109.5
H14B C14 H14C 109.5
N3 C5 H5A 117.8
N3 C5 C4 124.4(4)
C4 C5 H5A 117.8
N6 C19 C18 123.2(3)
N6 C19 H19 118.4
C18 C19 H19 118.4
C3 C4 H4 121.2
C5 C4 C3 117.5(4)
C5 C4 H4 121.2
O7 C29 H29A 109.5
O7 C29 H29B 109.5
O7 C29 H29C 109.5
H29A C29 H29B 109.5
H29A C29 H29C 109.5
H29B C29 H29C 109.5
O8 C30 H30A 109.5
O8 C30 H30B 109.5
O8 C30 H30C 109.5
H30A C30 H30B 109.5
H30A C30 H30C 109.5
H30B C30 H30C 109.5
N7 C31 C32 178.2(6)
C31 C32 H32A 109.5
C31 C32 H32B 109.5
C31 C32 H32C 109.5
H32A C32 H32B 109.5
H32A C32 H32C 109.5
H32B C32 H32C 109.5

loop_
_geom_bond_atom_site_label_1
_geom_bond_atom_site_label_2
_geom_bond_distance
Y1 O1 2.398(2)
Y1 O5 2.212(2)
Y1 O4 2.401(2)
Y1 O7 2.358(2)
Y1 O2 2.211(2)
Y1 O8 2.369(2)
Y1 N1 2.509(3)
Y1 N4 2.482(3)
O1 C6 1.251(4)
O5 C27 1.300(4)
O4 C20 1.250(4)
O7 H7 0.858(9)
O7 C29 1.426(5)
O2 C13 1.291(4)
O6 C26 1.376(4)
O6 C28 1.431(4)
O8 H8 0.861(9)
O8 C30 1.428(4)
O3 C12 1.379(4)
O3 C14 1.423(4)
N1 N2 1.401(3)
N1 C7 1.295(4)
N2 H2 0.8800
N2 C6 1.330(4)
N5 H5 0.8800
N5 N4 1.391(3)
N5 C20 1.331(4)
N3 C1 1.337(4)
N3 C5 1.337(5)
N4 C21 1.293(4)
N6 C15 1.338(5)
N6 C19 1.339(5)
C27 C22 1.411(5)
C27 C26 1.441(4)
C7 H7A 0.9500
C7 C8 1.446(4)
C2 H2A 0.9500
C2 C3 1.378(5)
C2 C1 1.386(4)
C17 C20 1.497(4)
C17 C18 1.389(5)
C17 C16 1.389(5)
C12 C13 1.441(4)
C12 C11 1.373(5)
C13 C8 1.416(5)
C3 C6 1.498(4)
C3 C4 1.401(5)
C8 C9 1.407(5)
C22 C21 1.452(4)
C22 C23 1.410(5)
C1 H1 0.9500
C21 H21 0.9500
C18 H18 0.9500
C18 C19 1.389(5)
C26 C25 1.377(5)
C11 H11 0.9500
C11 C10 1.419(5)
C23 H23 0.9500
C23 C24 1.378(5)
C15 H15 0.9500
C15 C16 1.384(5)
C10 H10 0.9500
C10 C9 1.363(5)
C25 H25 0.9500
C25 C24 1.399(5)
C16 H16 0.9500
C9 H9 0.9500
C24 H24 0.9500
C28 H28A 0.9800
C28 H28B 0.9800
C28 H28C 0.9800
C14 H14A 0.9800
C14 H14B 0.9800
C14 H14C 0.9800
C5 H5A 0.9500
C5 C4 1.388(5)
C19 H19 0.9500
C4 H4 0.9500
C29 H29A 0.9800
C29 H29B 0.9800
C29 H29C 0.9800
C30 H30A 0.9800
C30 H30B 0.9800
C30 H30C 0.9800
N7 C31 1.144(6)
C31 C32 1.446(7)
C32 H32A 0.9800
C32 H32B 0.9800
C32 H32C 0.9800

loop_
_geom_torsion_atom_site_label_1
_geom_torsion_atom_site_label_2
_geom_torsion_atom_site_label_3
_geom_torsion_atom_site_label_4
_geom_torsion
Y1 O1 C6 N2 24.9(4)
Y1 O1 C6 C3 -156.5(2)
Y1 O5 C27 C22 -6.2(6)
Y1 O5 C27 C26 173.2(3)
Y1 O4 C20 N5 19.6(4)
Y1 O4 C20 C17 -160.3(2)
Y1 O2 C13 C12 173.0(3)
Y1 O2 C13 C8 -8.0(6)
Y1 N1 N2 C6 -19.5(3)
Y1 N1 C7 C8 15.5(5)
Y1 N4 C21 C22 1.8(5)
O5 C27 C22 C21 -0.1(5)
O5 C27 C22 C23 -179.6(3)
O5 C27 C26 O6 -1.3(5)
O5 C27 C26 C25 -180.0(3)
O2 C13 C8 C7 -1.2(5)
O2 C13 C8 C9 179.4(3)
O6 C26 C25 C24 -178.9(3)
O3 C12 C13 O2 -1.7(5)
O3 C12 C13 C8 179.2(3)
O3 C12 C11 C10 -178.4(3)
N1 N2 C6 O1 -2.2(5)
N1 N2 C6 C3 179.2(3)
N1 C7 C8 C13 -4.1(5)
N1 C7 C8 C9 175.4(3)
N2 N1 C7 C8 -178.5(3)
N5 N4 C21 C22 179.2(3)
N3 C5 C4 C3 0.3(7)
N4 N5 C20 O4 -1.1(5)
N4 N5 C20 C17 178.8(3)
N6 C15 C16 C17 -0.2(5)
C27 C22 C21 N4 1.5(5)
C27 C22 C23 C24 -0.5(5)
C27 C26 C25 C24 -0.4(5)
C7 N1 N2 C6 171.5(3)
C7 C8 C9 C10 -177.3(3)
C2 C3 C6 O1 -11.7(5)
C2 C3 C6 N2 167.0(3)
C2 C3 C4 C5 0.9(6)
C17 C18 C19 N6 0.2(5)
C12 C13 C8 C7 177.9(3)
C12 C13 C8 C9 -1.6(5)
C12 C11 C10 C9 0.2(6)
C13 C12 C11 C10 0.3(5)
C13 C8 C9 C10 2.1(5)
C3 C2 C1 N3 -0.3(5)
C22 C27 C26 O6 178.1(3)
C22 C27 C26 C25 -0.6(5)
C22 C23 C24 C25 -0.5(6)
C20 N5 N4 Y1 -16.6(3)
C20 N5 N4 C21 165.5(3)
C20 C17 C18 C19 177.2(3)
C20 C17 C16 C15 -177.1(3)
C1 N3 C5 C4 -1.4(6)
C1 C2 C3 C6 176.3(3)
C1 C2 C3 C4 -0.9(5)
C21 C22 C23 C24 180.0(3)
C6 C3 C4 C5 -176.2(4)
C18 C17 C20 O4 -30.1(5)
C18 C17 C20 N5 150.0(3)
C18 C17 C16 C15 0.8(5)
C26 C27 C22 C21 -179.5(3)
C26 C27 C22 C23 1.0(5)
C26 C25 C24 C23 0.9(6)
C11 C12 C13 O2 179.5(3)
C11 C12 C13 C8 0.4(5)
C11 C10 C9 C8 -1.4(6)
C23 C22 C21 N4 -178.9(3)
C15 N6 C19 C18 0.3(5)
C16 C17 C20 O4 147.8(3)
C16 C17 C20 N5 -32.1(5)
C16 C17 C18 C19 -0.8(5)
C28 O6 C26 C27 -176.0(3)
C28 O6 C26 C25 2.7(5)
C14 O3 C12 C13 179.6(3)
C14 O3 C12 C11 -1.6(5)
C5 N3 C1 C2 1.4(6)
C19 N6 C15 C16 -0.3(5)
C4 C3 C6 O1 165.4(3)
C4 C3 C6 N2 -15.9(5)
